data_4315672
loop_
_publ_author_name
'Masanori Kitamura'
'Hiroyuki Nishimoto'
'Keita Aoki'
'Masato Tsukamoto'
'Shin Aoki'

_publ_contact_author_email shinaoki@rs.noda.tus.ac.jp
_publ_contact_author_fax +81-4-7121-3670
_publ_contact_author_name 'Shin Aoki'
_publ_contact_author_phone +81-4-7121-3670
_publ_section_title
;
 Molecular Recognition of Inositol 1,4,5-Trisphosphate and Model Compounds
 in Aqueous Solution by Ditopic Zn2+ Complexes Containing Chiral Linkers
;
_journal_name_full 'Inorganic Chemistry'
_journal_page_first 5316
_journal_page_last 5327
_journal_paper_doi 10.1021/ic1004038
_journal_volume 49
_journal_year 2010
_chemical_absolute_configuration rm
_chemical_formula_moiety 'C23 H50 N10 O8 Zn2, 2(N O3), H2 O '
_chemical_formula_sum 'C23 H50 N12 O15 Zn2'
_chemical_formula_weight 865.53
_chemical_name_systematic
; 
 ? 
;
_space_group_IT_number 19
_symmetry_cell_setting orthorhombic
_symmetry_space_group_name_Hall 'P 2ac 2ab'
_symmetry_space_group_name_H-M 'P 21 21 21'
_atom_sites_solution_hydrogens geom
_atom_sites_solution_primary direct
_atom_sites_solution_secondary difmap
_audit_creation_method SHELXL-97
_cell_angle_alpha 90.00
_cell_angle_beta 90.00
_cell_angle_gamma 90.00
_cell_formula_units_Z 4
_cell_length_a 8.8633(18)
_cell_length_b 12.378(3)
_cell_length_c 31.719(6)
_cell_measurement_reflns_used 7629
_cell_measurement_temperature 123(2)
_cell_measurement_theta_max 27.5
_cell_measurement_theta_min 3.0
_cell_volume 3479.9(13)
_computing_structure_refinement 'SHELXL-97 (Sheldrick, 1997)'
_computing_structure_solution 'SHELXS-97 (Sheldrick, 1990)'
_diffrn_ambient_temperature 123(2)
_diffrn_detector_area_resol_mean 7.31
_diffrn_measured_fraction_theta_full 0.998
_diffrn_measured_fraction_theta_max 0.998
_diffrn_measurement_device_type 'Rigaku Saturn'
_diffrn_measurement_method \w
_diffrn_radiation_monochromator graphite
_diffrn_radiation_source 'fine-focus sealed tube'
_diffrn_radiation_type MoK\a
_diffrn_radiation_wavelength 0.71070
_diffrn_reflns_av_R_equivalents 0.0707
_diffrn_reflns_av_sigmaI/netI 0.0735
_diffrn_reflns_limit_h_max 11
_diffrn_reflns_limit_h_min -11
_diffrn_reflns_limit_k_max 16
_diffrn_reflns_limit_k_min -15
_diffrn_reflns_limit_l_max 39
_diffrn_reflns_limit_l_min -41
_diffrn_reflns_number 28446
_diffrn_reflns_theta_full 27.48
_diffrn_reflns_theta_max 27.48
_diffrn_reflns_theta_min 3.05
_exptl_absorpt_coefficient_mu 1.464
_exptl_absorpt_correction_T_max 0.8674
_exptl_absorpt_correction_T_min 0.7583
_exptl_absorpt_correction_type multi-scan
_exptl_absorpt_process_details
;
    Higashi, T. (1999). Program for Absorption Correction.
    Rigaku Corporation, Tokyo, Japan.
;
_exptl_crystal_colour colorless
_exptl_crystal_density_diffrn 1.652
_exptl_crystal_density_method 'not measured'
_exptl_crystal_description block
_exptl_crystal_F_000 1808
_exptl_crystal_size_max 0.20
_exptl_crystal_size_mid 0.15
_exptl_crystal_size_min 0.10
_refine_diff_density_max 1.797
_refine_diff_density_min -0.890
_refine_diff_density_rms 0.131
_refine_ls_abs_structure_details 'Flack H D (1983), Acta Cryst. A39, 876-881'
_refine_ls_abs_structure_Flack -0.05(2)
_refine_ls_extinction_method none
_refine_ls_goodness_of_fit_ref 1.153
_refine_ls_hydrogen_treatment mixed
_refine_ls_matrix_type full
_refine_ls_number_parameters 480
_refine_ls_number_reflns 7970
_refine_ls_number_restraints 1
_refine_ls_restrained_S_all 1.153
_refine_ls_R_factor_all 0.0978
_refine_ls_R_factor_gt 0.0854
_refine_ls_shift/su_max 0.062
_refine_ls_shift/su_mean 0.000
_refine_ls_structure_factor_coef Fsqd
_refine_ls_weighting_details 'calc w=1/[\s^2^(Fo^2^)+(0.0992P)^2^+6.1519P] where P=(Fo^2^+2Fc^2^)/3'
_refine_ls_weighting_scheme calc
_refine_ls_wR_factor_gt 0.2036
_refine_ls_wR_factor_ref 0.2195
_reflns_number_gt 6746
_reflns_number_total 7970
_reflns_threshold_expression >2sigma(I)
_cod_data_source_file ic1004038_si_002.cif
_cod_data_source_block General
_cod_original_cell_volume 3480.0(12)
_cod_database_code 4315672
_verf_plat306_alert_2_a
;
PROBLEM: Isolated Oxygen Atom (H-atoms Missing ?) .......     O15     
RESPONSE: O atoms of waters, see _publ_section_exptl_refinement
;
_verf_plat430_alert_2_a
;
PROBLEM: Short Inter D...A Contact  O10 ..  O15     ..     2.53 Ang.   
RESPONSE: Hydrogen bonds formed between them.
;
_verf_plat430_alert_2_b
;
PROBLEM: Short Inter D...A Contact  O11 ..  O15     ..     2.54 Ang.   
RESPONSE: Hydrogen bonds formed between them.
;

loop_
_symmetry_equiv_pos_as_xyz
'x, y, z'
'-x+1/2, -y, z+1/2'
'x+1/2, -y+1/2, -z'
'-x, y+1/2, -z+1/2'

loop_
_atom_site_label
_atom_site_type_symbol
_atom_site_fract_x
_atom_site_fract_y
_atom_site_fract_z
_atom_site_U_iso_or_equiv
_atom_site_adp_type
_atom_site_occupancy
_atom_site_symmetry_multiplicity
_atom_site_calc_flag
_atom_site_refinement_flags
_atom_site_disorder_assembly
_atom_site_disorder_group
Zn1 Zn -0.28901(9) 0.04912(6) 0.10952(2) 0.0283(2) Uani 1 1 d . . .
N1 N -0.2135(7) 0.1492(4) 0.05582(18) 0.0291(12) Uani 1 1 d . . .
C1 C -0.1055(8) 0.0740(6) 0.0353(2) 0.0309(15) Uani 1 1 d . . .
H1 H -0.0474 0.1137 0.0136 0.037 Uiso 1 1 calc R . .
H2 H -0.1624 0.0157 0.0210 0.037 Uiso 1 1 calc R . .
C2 C 0.0048(10) 0.0236(6) 0.0672(3) 0.0409(18) Uani 1 1 d . . .
H3 H 0.0702 -0.0297 0.0528 0.049 Uiso 1 1 calc R . .
H4 H 0.0699 0.0805 0.0794 0.049 Uiso 1 1 calc R . .
N2 N -0.0822(7) -0.0306(5) 0.1013(2) 0.0350(14) Uani 1 1 d . . .
H46 H -0.0275 -0.0249 0.1262 0.05(3) Uiso 1 1 calc R . .
C3 C -0.1170(10) -0.1444(7) 0.0942(3) 0.0397(19) Uani 1 1 d . . .
H5 H -0.0238 -0.1880 0.0967 0.048 Uiso 1 1 calc R . .
H6 H -0.1577 -0.1542 0.0654 0.048 Uiso 1 1 calc R . .
C4 C -0.2307(10) -0.1819(5) 0.1260(3) 0.0365(17) Uani 1 1 d . . .
H7 H -0.2598 -0.2575 0.1199 0.044 Uiso 1 1 calc R . .
H8 H -0.1860 -0.1794 0.1546 0.044 Uiso 1 1 calc R . .
N3 N -0.3648(7) -0.1125(5) 0.1245(2) 0.0326(14) Uani 1 1 d . . .
H47 H -0.4128 -0.1127 0.1505 0.06(3) Uiso 1 1 calc R . .
C5 C -0.4741(11) -0.1389(6) 0.0910(3) 0.043(2) Uani 1 1 d . . .
H9 H -0.5323 -0.2039 0.0990 0.051 Uiso 1 1 calc R . .
H10 H -0.4196 -0.1548 0.0645 0.051 Uiso 1 1 calc R . .
C6 C -0.5804(9) -0.0452(7) 0.0842(3) 0.0378(18) Uani 1 1 d . . .
H11 H -0.6467 -0.0603 0.0598 0.045 Uiso 1 1 calc R . .
H12 H -0.6449 -0.0356 0.1094 0.045 Uiso 1 1 calc R . .
N4 N -0.4929(7) 0.0552(5) 0.07630(19) 0.0315(13) Uani 1 1 d . . .
H48 H -0.5486 0.1144 0.0855 0.11(5) Uiso 1 1 calc R . .
C7 C -0.4558(9) 0.0696(6) 0.0317(2) 0.0305(15) Uani 1 1 d . . .
H13 H -0.5484 0.0839 0.0152 0.037 Uiso 1 1 calc R . .
H14 H -0.4072 0.0036 0.0204 0.037 Uiso 1 1 calc R . .
C8 C -0.3469(9) 0.1664(6) 0.0286(2) 0.0342(16) Uani 1 1 d . . .
H15 H -0.3140 0.1757 -0.0010 0.041 Uiso 1 1 calc R . .
H16 H -0.3999 0.2331 0.0374 0.041 Uiso 1 1 calc R . .
Zn2 Zn 0.22642(10) 0.43419(7) 0.15904(3) 0.0302(2) Uani 1 1 d . . .
N5 N -0.0086(7) 0.4632(5) 0.17833(18) 0.0269(12) Uani 1 1 d . . .
C9 C -0.0035(9) 0.4331(8) 0.2236(2) 0.0404(19) Uani 1 1 d . . .
H17 H -0.1072 0.4318 0.2352 0.049 Uiso 1 1 calc R . .
H18 H 0.0553 0.4877 0.2394 0.049 Uiso 1 1 calc R . .
C10 C 0.0688(10) 0.3226(8) 0.2290(3) 0.042(2) Uani 1 1 d . . .
H19 H 0.0812 0.3068 0.2594 0.051 Uiso 1 1 calc R . .
H20 H 0.0022 0.2667 0.2167 0.051 Uiso 1 1 calc R . .
N6 N 0.2210(8) 0.3187(6) 0.2075(2) 0.0383(14) Uani 1 1 d D . .
H49 H 0.215(7) 0.257(3) 0.1946(15) 0.000(12) Uiso 1 1 d D . .
C11 C 0.3491(10) 0.3378(8) 0.2366(3) 0.044(2) Uani 1 1 d . . .
H21 H 0.3682 0.2724 0.2537 0.053 Uiso 1 1 calc R . .
H22 H 0.3253 0.3983 0.2559 0.053 Uiso 1 1 calc R . .
C12 C 0.4890(10) 0.3653(7) 0.2103(3) 0.046(2) Uani 1 1 d . . .
H23 H 0.5732 0.3859 0.2291 0.055 Uiso 1 1 calc R . .
H24 H 0.5205 0.3011 0.1938 0.055 Uiso 1 1 calc R . .
N7 N 0.4540(7) 0.4563(6) 0.1811(2) 0.0395(16) Uani 1 1 d . . .
H50 H 0.5207 0.4562 0.1584 0.09(4) Uiso 1 1 calc R . .
C13 C 0.4533(8) 0.5621(7) 0.2015(2) 0.0363(17) Uani 1 1 d . . .
H25 H 0.5579 0.5846 0.2081 0.044 Uiso 1 1 calc R . .
H26 H 0.3956 0.5587 0.2282 0.044 Uiso 1 1 calc R . .
C14 C 0.3802(10) 0.6435(7) 0.1714(2) 0.0379(19) Uani 1 1 d . . .
H27 H 0.3681 0.7136 0.1861 0.046 Uiso 1 1 calc R . .
H28 H 0.4475 0.6551 0.1469 0.046 Uiso 1 1 calc R . .
N8 N 0.2323(7) 0.6062(5) 0.15650(19) 0.0347(13) Uani 1 1 d . . .
H51 H 0.2181 0.6287 0.1288 0.09(4) Uiso 1 1 calc R . .
C15 C 0.1054(10) 0.6455(7) 0.1828(3) 0.0419(19) Uani 1 1 d . . .
H29 H 0.0870 0.7229 0.1769 0.050 Uiso 1 1 calc R . .
H30 H 0.1321 0.6384 0.2130 0.050 Uiso 1 1 calc R . .
C16 C -0.0367(9) 0.5812(6) 0.1738(2) 0.0356(17) Uani 1 1 d . . .
H31 H -0.1173 0.6034 0.1936 0.043 Uiso 1 1 calc R . .
H32 H -0.0716 0.5967 0.1448 0.043 Uiso 1 1 calc R . .
C17 C -0.1334(8) 0.2512(5) 0.0675(2) 0.0306(15) Uani 1 1 d . . .
H33 H -0.0817 0.2797 0.0422 0.037 Uiso 1 1 calc R . .
H34 H -0.0549 0.2339 0.0887 0.037 Uiso 1 1 calc R . .
C18 C -0.1243(9) 0.3968(6) 0.1566(2) 0.0336(16) Uani 1 1 d . . .
H35 H -0.2202 0.4031 0.1724 0.040 Uiso 1 1 calc R . .
H36 H -0.0925 0.3202 0.1579 0.040 Uiso 1 1 calc R . .
C19 C -0.2341(9) 0.3389(5) 0.0852(2) 0.0319(15) Uani 1 1 d . . .
H37 H -0.3155 0.3055 0.1027 0.038 Uiso 1 1 calc R . .
C20 C -0.1545(8) 0.4259(5) 0.1105(2) 0.0276(14) Uani 1 1 d . . .
H38 H -0.0588 0.4481 0.0962 0.033 Uiso 1 1 calc R . .
O1 O -0.3007(7) 0.4009(4) 0.05153(15) 0.0343(12) Uani 1 1 d . . .
O2 O -0.2656(5) 0.5121(4) 0.10819(15) 0.0287(10) Uani 1 1 d . . .
C23 C -0.3212(8) 0.5103(5) 0.0657(2) 0.0260(14) Uani 1 1 d . . .
C21 C -0.2363(9) 0.5828(6) 0.0375(2) 0.0391(18) Uani 1 1 d . . .
H39 H -0.1279 0.5724 0.0419 0.059 Uiso 1 1 calc R . .
H40 H -0.2631 0.6579 0.0436 0.059 Uiso 1 1 calc R . .
H41 H -0.2616 0.5661 0.0081 0.059 Uiso 1 1 calc R . .
C22 C -0.4890(8) 0.5373(7) 0.0677(3) 0.0376(17) Uani 1 1 d . . .
H42 H -0.5276 0.5485 0.0390 0.056 Uiso 1 1 calc R . .
H43 H -0.5037 0.6032 0.0842 0.056 Uiso 1 1 calc R . .
H44 H -0.5436 0.4774 0.0810 0.056 Uiso 1 1 calc R . .
N10 N -0.2605(7) 0.1213(5) 0.19173(19) 0.0316(13) Uani 1 1 d . . .
O3 O -0.2956(6) 0.1583(4) 0.15559(15) 0.0339(11) Uani 1 1 d . . .
O4 O -0.2506(7) 0.1834(5) 0.22213(15) 0.0439(15) Uani 1 1 d . . .
O5 O -0.2302(8) 0.0237(4) 0.19543(17) 0.0478(15) Uani 1 1 d . . .
N11 N 0.2841(7) 0.2816(5) 0.0958(2) 0.0332(13) Uani 1 1 d . . .
O6 O 0.1881(6) 0.3554(4) 0.10545(16) 0.0358(12) Uani 1 1 d . . .
O7 O 0.2613(6) 0.2241(4) 0.06521(17) 0.0379(12) Uani 1 1 d . . .
O8 O 0.3955(7) 0.2717(5) 0.1184(2) 0.0471(15) Uani 1 1 d . . .
N12 N 0.1729(14) 0.0465(9) 0.1830(3) 0.079(3) Uani 1 1 d . . .
O9 O 0.1062(12) 0.1161(8) 0.1631(3) 0.092(3) Uani 1 1 d . . .
O10 O 0.2573(12) 0.0734(7) 0.2116(3) 0.097(3) Uani 1 1 d . . .
O11 O 0.1457(10) -0.0510(6) 0.1747(2) 0.070(2) Uani 1 1 d . . .
N13 N -0.8086(7) 0.6562(5) 0.0482(2) 0.0343(14) Uani 1 1 d . . .
O12 O -0.7808(8) 0.7303(5) 0.0741(2) 0.0548(16) Uani 1 1 d . . .
O13 O -0.7909(9) 0.6670(5) 0.00939(17) 0.0543(16) Uani 1 1 d . . .
O14 O -0.8537(7) 0.5666(6) 0.0617(2) 0.0564(17) Uani 1 1 d . . .
O15 O 0.419(2) -0.089(2) 0.1938(6) 0.247(10) Uani 1 1 d . . .

loop_
_atom_site_aniso_label
_atom_site_aniso_U_11
_atom_site_aniso_U_22
_atom_site_aniso_U_33
_atom_site_aniso_U_23
_atom_site_aniso_U_13
_atom_site_aniso_U_12
Zn1 0.0287(4) 0.0278(4) 0.0284(4) 0.0002(3) -0.0006(3) 0.0019(3)
N1 0.027(3) 0.028(3) 0.032(3) 0.005(2) -0.004(3) 0.000(3)
C1 0.033(4) 0.029(4) 0.031(4) 0.000(3) 0.005(3) -0.002(3)
C2 0.045(4) 0.029(4) 0.049(5) -0.008(4) 0.006(4) 0.000(3)
N2 0.031(3) 0.034(3) 0.040(4) 0.000(3) -0.001(3) 0.007(3)
C3 0.044(5) 0.032(4) 0.044(5) -0.002(4) -0.002(4) -0.004(3)
C4 0.045(4) 0.020(3) 0.044(4) 0.005(3) 0.006(4) 0.006(3)
N3 0.038(3) 0.029(3) 0.031(3) 0.011(3) -0.005(3) 0.005(3)
C5 0.050(5) 0.023(4) 0.056(5) 0.010(4) -0.006(4) -0.009(3)
C6 0.032(4) 0.038(4) 0.043(4) 0.013(4) -0.005(3) -0.003(3)
N4 0.027(3) 0.030(3) 0.038(3) -0.006(3) -0.004(3) 0.003(3)
C7 0.040(4) 0.026(3) 0.026(3) -0.008(3) -0.002(3) -0.001(3)
C8 0.033(4) 0.037(4) 0.033(4) 0.001(3) -0.015(3) -0.006(3)
Zn2 0.0274(4) 0.0334(4) 0.0297(4) 0.0002(3) 0.0003(3) -0.0015(3)
N5 0.027(3) 0.028(3) 0.026(3) -0.001(2) 0.005(2) 0.001(2)
C9 0.033(4) 0.064(5) 0.025(3) 0.008(4) 0.001(3) -0.002(4)
C10 0.042(4) 0.052(5) 0.033(4) 0.022(4) 0.004(4) -0.009(4)
N6 0.026(3) 0.045(4) 0.044(4) 0.004(3) 0.000(3) -0.004(3)
C11 0.040(4) 0.062(6) 0.031(4) 0.005(4) -0.006(3) 0.009(4)
C12 0.031(4) 0.052(5) 0.054(5) 0.008(4) -0.015(4) 0.009(4)
N7 0.025(3) 0.055(4) 0.039(4) 0.001(3) 0.000(3) 0.008(3)
C13 0.020(3) 0.054(5) 0.035(4) -0.003(4) -0.007(3) 0.000(4)
C14 0.044(5) 0.038(4) 0.031(4) -0.009(3) 0.000(3) -0.017(4)
N8 0.038(3) 0.031(3) 0.035(3) -0.002(3) -0.001(3) -0.003(3)
C15 0.051(5) 0.029(4) 0.045(5) -0.009(4) 0.001(4) 0.003(4)
C16 0.036(4) 0.033(4) 0.037(4) -0.005(3) 0.001(3) 0.012(3)
C17 0.029(4) 0.024(3) 0.039(4) 0.009(3) 0.005(3) -0.006(3)
C18 0.036(4) 0.032(4) 0.032(4) -0.004(3) 0.000(3) -0.005(3)
C19 0.039(4) 0.024(3) 0.033(4) -0.003(3) -0.003(3) 0.003(3)
C20 0.029(3) 0.028(3) 0.026(3) -0.008(3) -0.006(3) 0.008(3)
O1 0.047(3) 0.021(2) 0.034(3) -0.006(2) -0.014(2) 0.007(2)
O2 0.027(2) 0.029(2) 0.031(2) -0.0058(19) -0.006(2) 0.0039(19)
C23 0.032(3) 0.020(3) 0.025(3) -0.006(3) -0.004(3) 0.005(3)
C21 0.046(5) 0.037(4) 0.035(4) 0.007(3) -0.007(3) -0.009(4)
C22 0.026(3) 0.049(5) 0.038(4) -0.010(4) -0.003(3) 0.009(3)
N10 0.034(3) 0.030(3) 0.032(3) 0.001(2) -0.003(3) -0.001(2)
O3 0.042(3) 0.036(3) 0.024(2) -0.001(2) -0.010(2) 0.003(2)
O4 0.062(4) 0.047(3) 0.023(2) -0.009(2) -0.004(3) -0.003(3)
O5 0.074(4) 0.030(3) 0.039(3) 0.011(2) -0.011(3) -0.001(3)
N11 0.031(3) 0.024(3) 0.045(3) 0.001(3) -0.001(3) 0.002(3)
O6 0.038(3) 0.032(3) 0.038(3) -0.004(2) 0.004(2) 0.003(2)
O7 0.040(3) 0.031(3) 0.042(3) -0.010(2) -0.006(2) 0.005(2)
O8 0.037(3) 0.053(4) 0.051(4) -0.008(3) -0.009(3) 0.012(3)
N12 0.121(9) 0.080(7) 0.034(4) -0.014(5) 0.006(5) -0.057(7)
O9 0.120(8) 0.098(7) 0.058(5) -0.005(5) -0.009(5) -0.051(6)
O10 0.138(9) 0.086(6) 0.068(5) -0.010(4) -0.030(5) -0.053(7)
O11 0.082(5) 0.066(5) 0.061(4) -0.019(4) -0.008(4) -0.016(4)
N13 0.033(3) 0.033(3) 0.037(3) 0.001(3) -0.003(3) -0.002(3)
O12 0.052(4) 0.059(4) 0.053(3) -0.027(3) -0.005(3) 0.002(3)
O13 0.080(5) 0.053(3) 0.030(3) 0.008(3) 0.005(3) -0.009(4)
O14 0.050(3) 0.060(4) 0.059(4) 0.018(3) -0.013(3) -0.017(3)
O15 0.174(17) 0.38(3) 0.191(17) 0.04(2) 0.017(13) 0.01(2)

loop_
_atom_type_symbol
_atom_type_description
_atom_type_scat_dispersion_real
_atom_type_scat_dispersion_imag
_atom_type_scat_source
C C 0.0033 0.0016 'International Tables Vol C Tables 4.2.6.8 and 6.1.1.4'
H H 0.0000 0.0000 'International Tables Vol C Tables 4.2.6.8 and 6.1.1.4'
N N 0.0061 0.0033 'International Tables Vol C Tables 4.2.6.8 and 6.1.1.4'
O O 0.0106 0.0060 'International Tables Vol C Tables 4.2.6.8 and 6.1.1.4'
Zn Zn 0.2839 1.4301 'International Tables Vol C Tables 4.2.6.8 and 6.1.1.4'

loop_
_geom_angle_atom_site_label_1
_geom_angle_atom_site_label_2
_geom_angle_atom_site_label_3
_geom_angle
_geom_angle_site_symmetry_1
_geom_angle_site_symmetry_3
_geom_angle_publ_flag
O3 Zn1 N4 108.6(2) . . ?
O3 Zn1 N2 115.9(2) . . ?
N4 Zn1 N2 135.1(3) . . ?
O3 Zn1 N3 117.2(2) . . ?
N4 Zn1 N3 82.9(2) . . ?
N2 Zn1 N3 82.2(3) . . ?
O3 Zn1 N1 101.2(2) . . ?
N4 Zn1 N1 81.6(2) . . ?
N2 Zn1 N1 84.4(2) . . ?
N3 Zn1 N1 141.4(2) . . ?
C8 N1 C1 110.5(6) . . ?
C8 N1 C17 113.8(6) . . ?
C1 N1 C17 109.4(6) . . ?
C8 N1 Zn1 106.7(5) . . ?
C1 N1 Zn1 100.5(4) . . ?
C17 N1 Zn1 115.2(4) . . ?
N1 C1 C2 112.0(6) . . ?
N1 C1 H1 109.2 . . ?
C2 C1 H1 109.2 . . ?
N1 C1 H2 109.2 . . ?
C2 C1 H2 109.2 . . ?
H1 C1 H2 107.9 . . ?
N2 C2 C1 109.4(7) . . ?
N2 C2 H3 109.8 . . ?
C1 C2 H3 109.8 . . ?
N2 C2 H4 109.8 . . ?
C1 C2 H4 109.8 . . ?
H3 C2 H4 108.2 . . ?
C3 N2 C2 115.6(6) . . ?
C3 N2 Zn1 106.8(5) . . ?
C2 N2 Zn1 109.4(5) . . ?
C3 N2 H46 108.3 . . ?
C2 N2 H46 108.3 . . ?
Zn1 N2 H46 108.3 . . ?
N2 C3 C4 109.7(7) . . ?
N2 C3 H5 109.7 . . ?
C4 C3 H5 109.7 . . ?
N2 C3 H6 109.7 . . ?
C4 C3 H6 109.7 . . ?
H5 C3 H6 108.2 . . ?
N3 C4 C3 110.0(6) . . ?
N3 C4 H7 109.7 . . ?
C3 C4 H7 109.7 . . ?
N3 C4 H8 109.7 . . ?
C3 C4 H8 109.7 . . ?
H7 C4 H8 108.2 . . ?
C4 N3 C5 115.2(6) . . ?
C4 N3 Zn1 107.3(5) . . ?
C5 N3 Zn1 104.5(4) . . ?
C4 N3 H47 109.9 . . ?
C5 N3 H47 109.9 . . ?
Zn1 N3 H47 109.9 . . ?
N3 C5 C6 110.0(7) . . ?
N3 C5 H9 109.7 . . ?
C6 C5 H9 109.7 . . ?
N3 C5 H10 109.7 . . ?
C6 C5 H10 109.7 . . ?
H9 C5 H10 108.2 . . ?
N4 C6 C5 109.9(6) . . ?
N4 C6 H11 109.7 . . ?
C5 C6 H11 109.7 . . ?
N4 C6 H12 109.7 . . ?
C5 C6 H12 109.7 . . ?
H11 C6 H12 108.2 . . ?
C7 N4 C6 112.4(6) . . ?
C7 N4 Zn1 107.3(4) . . ?
C6 N4 Zn1 109.6(4) . . ?
C7 N4 H48 109.2 . . ?
C6 N4 H48 109.2 . . ?
Zn1 N4 H48 109.2 . . ?
N4 C7 C8 107.2(6) . . ?
N4 C7 H13 110.3 . . ?
C8 C7 H13 110.3 . . ?
N4 C7 H14 110.3 . . ?
C8 C7 H14 110.3 . . ?
H13 C7 H14 108.5 . . ?
N1 C8 C7 110.6(6) . . ?
N1 C8 H15 109.5 . . ?
C7 C8 H15 109.5 . . ?
N1 C8 H16 109.5 . . ?
C7 C8 H16 109.5 . . ?
H15 C8 H16 108.1 . . ?
O6 Zn2 N6 106.7(2) . . ?
O6 Zn2 N8 117.5(2) . . ?
N6 Zn2 N8 135.1(3) . . ?
O6 Zn2 N7 120.0(2) . . ?
N6 Zn2 N7 82.5(3) . . ?
N8 Zn2 N7 82.1(3) . . ?
O6 Zn2 N5 99.0(2) . . ?
N6 Zn2 N5 83.4(2) . . ?
N8 Zn2 N5 82.6(2) . . ?
N7 Zn2 N5 140.9(2) . . ?
C18 N5 C9 109.3(6) . . ?
C18 N5 C16 112.5(6) . . ?
C9 N5 C16 110.2(6) . . ?
C18 N5 Zn2 115.8(4) . . ?
C9 N5 Zn2 101.5(4) . . ?
C16 N5 Zn2 107.0(4) . . ?
N5 C9 C10 110.3(7) . . ?
N5 C9 H17 109.6 . . ?
C10 C9 H17 109.6 . . ?
N5 C9 H18 109.6 . . ?
C10 C9 H18 109.6 . . ?
H17 C9 H18 108.1 . . ?
N6 C10 C9 110.8(7) . . ?
N6 C10 H19 109.5 . . ?
C9 C10 H19 109.5 . . ?
N6 C10 H20 109.5 . . ?
C9 C10 H20 109.5 . . ?
H19 C10 H20 108.1 . . ?
C11 N6 C10 113.5(6) . . ?
C11 N6 Zn2 109.3(5) . . ?
C10 N6 Zn2 109.2(5) . . ?
C11 N6 H49 119(4) . . ?
C10 N6 H49 101(4) . . ?
Zn2 N6 H49 104(4) . . ?
N6 C11 C12 108.4(6) . . ?
N6 C11 H21 110.0 . . ?
C12 C11 H21 110.0 . . ?
N6 C11 H22 110.0 . . ?
C12 C11 H22 110.0 . . ?
H21 C11 H22 108.4 . . ?
N7 C12 C11 109.7(7) . . ?
N7 C12 H23 109.7 . . ?
C11 C12 H23 109.7 . . ?
N7 C12 H24 109.7 . . ?
C11 C12 H24 109.7 . . ?
H23 C12 H24 108.2 . . ?
C13 N7 C12 113.7(6) . . ?
C13 N7 Zn2 104.7(4) . . ?
C12 N7 Zn2 107.5(5) . . ?
C13 N7 H50 110.2 . . ?
C12 N7 H50 110.2 . . ?
Zn2 N7 H50 110.2 . . ?
N7 C13 C14 108.4(6) . . ?
N7 C13 H25 110.0 . . ?
C14 C13 H25 110.0 . . ?
N7 C13 H26 110.0 . . ?
C14 C13 H26 110.0 . . ?
H25 C13 H26 108.4 . . ?
N8 C14 C13 111.8(6) . . ?
N8 C14 H27 109.3 . . ?
C13 C14 H27 109.3 . . ?
N8 C14 H28 109.3 . . ?
C13 C14 H28 109.3 . . ?
H27 C14 H28 107.9 . . ?
C14 N8 C15 113.1(6) . . ?
C14 N8 Zn2 108.9(5) . . ?
C15 N8 Zn2 106.7(5) . . ?
C14 N8 H51 109.4 . . ?
C15 N8 H51 109.4 . . ?
Zn2 N8 H51 109.4 . . ?
N8 C15 C16 110.5(6) . . ?
N8 C15 H29 109.5 . . ?
C16 C15 H29 109.5 . . ?
N8 C15 H30 109.5 . . ?
C16 C15 H30 109.5 . . ?
H29 C15 H30 108.1 . . ?
N5 C16 C15 110.9(6) . . ?
N5 C16 H31 109.5 . . ?
C15 C16 H31 109.5 . . ?
N5 C16 H32 109.5 . . ?
C15 C16 H32 109.5 . . ?
H31 C16 H32 108.0 . . ?
N1 C17 C19 114.7(6) . . ?
N1 C17 H33 108.6 . . ?
C19 C17 H33 108.6 . . ?
N1 C17 H34 108.6 . . ?
C19 C17 H34 108.6 . . ?
H33 C17 H34 107.6 . . ?
N5 C18 C20 115.7(6) . . ?
N5 C18 H35 108.4 . . ?
C20 C18 H35 108.4 . . ?
N5 C18 H36 108.4 . . ?
C20 C18 H36 108.4 . . ?
H35 C18 H36 107.4 . . ?
O1 C19 C17 110.3(6) . . ?
O1 C19 C20 101.8(5) . . ?
C17 C19 C20 115.6(6) . . ?
O1 C19 H37 109.6 . . ?
C17 C19 H37 109.6 . . ?
C20 C19 H37 109.6 . . ?
O2 C20 C19 100.3(5) . . ?
O2 C20 C18 109.9(5) . . ?
C19 C20 C18 114.8(6) . . ?
O2 C20 H38 110.5 . . ?
C19 C20 H38 110.5 . . ?
C18 C20 H38 110.5 . . ?
C23 O1 C19 108.7(5) . . ?
C23 O2 C20 105.6(5) . . ?
O2 C23 O1 105.4(5) . . ?
O2 C23 C21 112.7(6) . . ?
O1 C23 C21 108.6(6) . . ?
O2 C23 C22 107.0(5) . . ?
O1 C23 C22 110.0(6) . . ?
C21 C23 C22 112.9(6) . . ?
C23 C21 H39 109.5 . . ?
C23 C21 H40 109.5 . . ?
H39 C21 H40 109.5 . . ?
C23 C21 H41 109.5 . . ?
H39 C21 H41 109.5 . . ?
H40 C21 H41 109.5 . . ?
C23 C22 H42 109.5 . . ?
C23 C22 H43 109.5 . . ?
H42 C22 H43 109.5 . . ?
C23 C22 H44 109.5 . . ?
H42 C22 H44 109.5 . . ?
H43 C22 H44 109.5 . . ?
O4 N10 O5 121.0(6) . . ?
O4 N10 O3 119.8(6) . . ?
O5 N10 O3 119.1(6) . . ?
N10 O3 Zn1 114.2(4) . . ?
O7 N11 O8 122.7(6) . . ?
O7 N11 O6 119.6(6) . . ?
O8 N11 O6 117.8(6) . . ?
N11 O6 Zn2 116.0(4) . . ?
O9 N12 O10 119.2(10) . . ?
O9 N12 O11 118.4(10) . . ?
O10 N12 O11 122.3(12) . . ?
O13 N13 O14 118.1(7) . . ?
O13 N13 O12 122.8(7) . . ?
O14 N13 O12 119.1(7) . . ?

loop_
_geom_bond_atom_site_label_1
_geom_bond_atom_site_label_2
_geom_bond_distance
_geom_bond_site_symmetry_2
_geom_bond_publ_flag
Zn1 O3 1.991(5) . ?
Zn1 N4 2.093(6) . ?
Zn1 N2 2.098(6) . ?
Zn1 N3 2.163(6) . ?
Zn1 N1 2.210(6) . ?
N1 C8 1.480(9) . ?
N1 C1 1.486(9) . ?
N1 C17 1.495(9) . ?
C1 C2 1.539(11) . ?
C1 H1 0.9900 . ?
C1 H2 0.9900 . ?
C2 N2 1.487(11) . ?
C2 H3 0.9900 . ?
C2 H4 0.9900 . ?
N2 C3 1.459(10) . ?
N2 H46 0.9300 . ?
C3 C4 1.500(11) . ?
C3 H5 0.9900 . ?
C3 H6 0.9900 . ?
C4 N3 1.467(10) . ?
C4 H7 0.9900 . ?
C4 H8 0.9900 . ?
N3 C5 1.474(11) . ?
N3 H47 0.9300 . ?
C5 C6 1.510(11) . ?
C5 H9 0.9900 . ?
C5 H10 0.9900 . ?
C6 N4 1.486(10) . ?
C6 H11 0.9900 . ?
C6 H12 0.9900 . ?
N4 C7 1.464(9) . ?
N4 H48 0.9300 . ?
C7 C8 1.541(10) . ?
C7 H13 0.9900 . ?
C7 H14 0.9900 . ?
C8 H15 0.9900 . ?
C8 H16 0.9900 . ?
Zn2 O6 1.989(5) . ?
Zn2 N6 2.100(7) . ?
Zn2 N8 2.132(6) . ?
Zn2 N7 2.152(6) . ?
Zn2 N5 2.201(6) . ?
N5 C18 1.484(9) . ?
N5 C9 1.485(9) . ?
N5 C16 1.488(9) . ?
C9 C10 1.520(13) . ?
C9 H17 0.9900 . ?
C9 H18 0.9900 . ?
C10 N6 1.512(11) . ?
C10 H19 0.9900 . ?
C10 H20 0.9900 . ?
N6 C11 1.482(11) . ?
N6 H49 0.866(19) . ?
C11 C12 1.533(13) . ?
C11 H21 0.9900 . ?
C11 H22 0.9900 . ?
C12 N7 1.491(11) . ?
C12 H23 0.9900 . ?
C12 H24 0.9900 . ?
N7 C13 1.462(11) . ?
N7 H50 0.9300 . ?
C13 C14 1.531(12) . ?
C13 H25 0.9900 . ?
C13 H26 0.9900 . ?
C14 N8 1.468(10) . ?
C14 H27 0.9900 . ?
C14 H28 0.9900 . ?
N8 C15 1.483(10) . ?
N8 H51 0.9300 . ?
C15 C16 1.518(11) . ?
C15 H29 0.9900 . ?
C15 H30 0.9900 . ?
C16 H31 0.9900 . ?
C16 H32 0.9900 . ?
C17 C19 1.513(10) . ?
C17 H33 0.9900 . ?
C17 H34 0.9900 . ?
C18 C20 1.530(10) . ?
C18 H35 0.9900 . ?
C18 H36 0.9900 . ?
C19 O1 1.442(8) . ?
C19 C20 1.517(9) . ?
C19 H37 1.0000 . ?
C20 O2 1.454(8) . ?
C20 H38 1.0000 . ?
O1 C23 1.439(7) . ?
O2 C23 1.435(8) . ?
C23 C21 1.475(10) . ?
C23 C22 1.526(10) . ?
C21 H39 0.9800 . ?
C21 H40 0.9800 . ?
C21 H41 0.9800 . ?
C22 H42 0.9800 . ?
C22 H43 0.9800 . ?
C22 H44 0.9800 . ?
N10 O4 1.236(8) . ?
N10 O5 1.244(8) . ?
N10 O3 1.272(7) . ?
N11 O7 1.221(8) . ?
N11 O8 1.226(8) . ?
N11 O6 1.285(8) . ?
N12 O9 1.221(14) . ?
N12 O10 1.221(12) . ?
N12 O11 1.258(12) . ?
N13 O13 1.249(8) . ?
N13 O14 1.254(9) . ?
N13 O12 1.254(8) . ?

loop_
_geom_torsion_atom_site_label_1
_geom_torsion_atom_site_label_2
_geom_torsion_atom_site_label_3
_geom_torsion_atom_site_label_4
_geom_torsion
_geom_torsion_site_symmetry_1
_geom_torsion_site_symmetry_2
_geom_torsion_site_symmetry_3
_geom_torsion_site_symmetry_4
_geom_torsion_publ_flag
O3 Zn1 N1 C8 -105.5(5) . . . . ?
N4 Zn1 N1 C8 2.0(5) . . . . ?
N2 Zn1 N1 C8 139.2(5) . . . . ?
N3 Zn1 N1 C8 69.2(6) . . . . ?
O3 Zn1 N1 C1 139.2(4) . . . . ?
N4 Zn1 N1 C1 -113.3(4) . . . . ?
N2 Zn1 N1 C1 23.9(4) . . . . ?
N3 Zn1 N1 C1 -46.1(6) . . . . ?
O3 Zn1 N1 C17 21.8(5) . . . . ?
N4 Zn1 N1 C17 129.3(5) . . . . ?
N2 Zn1 N1 C17 -93.5(5) . . . . ?
N3 Zn1 N1 C17 -163.5(4) . . . . ?
C8 N1 C1 C2 -160.4(6) . . . . ?
C17 N1 C1 C2 73.6(7) . . . . ?
Zn1 N1 C1 C2 -48.0(6) . . . . ?
N1 C1 C2 N2 55.6(8) . . . . ?
C1 C2 N2 C3 90.9(8) . . . . ?
C1 C2 N2 Zn1 -29.7(7) . . . . ?
O3 Zn1 N2 C3 137.6(5) . . . . ?
N4 Zn1 N2 C3 -50.6(7) . . . . ?
N3 Zn1 N2 C3 21.0(5) . . . . ?
N1 Zn1 N2 C3 -122.7(5) . . . . ?
O3 Zn1 N2 C2 -96.6(5) . . . . ?
N4 Zn1 N2 C2 75.2(6) . . . . ?
N3 Zn1 N2 C2 146.8(5) . . . . ?
N1 Zn1 N2 C2 3.1(5) . . . . ?
C2 N2 C3 C4 -168.2(7) . . . . ?
Zn1 N2 C3 C4 -46.3(7) . . . . ?
N2 C3 C4 N3 55.3(9) . . . . ?
C3 C4 N3 C5 81.9(8) . . . . ?
C3 C4 N3 Zn1 -34.0(7) . . . . ?
O3 Zn1 N3 C4 -107.9(5) . . . . ?
N4 Zn1 N3 C4 144.8(5) . . . . ?
N2 Zn1 N3 C4 7.2(5) . . . . ?
N1 Zn1 N3 C4 78.0(6) . . . . ?
O3 Zn1 N3 C5 129.3(5) . . . . ?
N4 Zn1 N3 C5 22.0(5) . . . . ?
N2 Zn1 N3 C5 -115.6(5) . . . . ?
N1 Zn1 N3 C5 -44.8(7) . . . . ?
C4 N3 C5 C6 -163.3(6) . . . . ?
Zn1 N3 C5 C6 -45.8(7) . . . . ?
N3 C5 C6 N4 53.6(9) . . . . ?
C5 C6 N4 C7 87.4(8) . . . . ?
C5 C6 N4 Zn1 -31.8(8) . . . . ?
O3 Zn1 N4 C7 126.6(5) . . . . ?
N2 Zn1 N4 C7 -45.7(6) . . . . ?
N3 Zn1 N4 C7 -117.1(5) . . . . ?
N1 Zn1 N4 C7 27.5(5) . . . . ?
O3 Zn1 N4 C6 -111.1(5) . . . . ?
N2 Zn1 N4 C6 76.6(6) . . . . ?
N3 Zn1 N4 C6 5.3(5) . . . . ?
N1 Zn1 N4 C6 149.9(5) . . . . ?
C6 N4 C7 C8 -172.0(6) . . . . ?
Zn1 N4 C7 C8 -51.5(7) . . . . ?
C1 N1 C8 C7 78.2(7) . . . . ?
C17 N1 C8 C7 -158.3(6) . . . . ?
Zn1 N1 C8 C7 -30.2(7) . . . . ?
N4 C7 C8 N1 55.6(8) . . . . ?
O6 Zn2 N5 C18 16.2(5) . . . . ?
N6 Zn2 N5 C18 -89.8(5) . . . . ?
N8 Zn2 N5 C18 133.0(5) . . . . ?
N7 Zn2 N5 C18 -159.4(5) . . . . ?
O6 Zn2 N5 C9 134.5(5) . . . . ?
N6 Zn2 N5 C9 28.5(5) . . . . ?
N8 Zn2 N5 C9 -108.7(5) . . . . ?
N7 Zn2 N5 C9 -41.1(6) . . . . ?
O6 Zn2 N5 C16 -110.1(5) . . . . ?
N6 Zn2 N5 C16 143.9(5) . . . . ?
N8 Zn2 N5 C16 6.7(4) . . . . ?
N7 Zn2 N5 C16 74.3(6) . . . . ?
C18 N5 C9 C10 72.2(8) . . . . ?
C16 N5 C9 C10 -163.6(6) . . . . ?
Zn2 N5 C9 C10 -50.5(7) . . . . ?
N5 C9 C10 N6 53.4(9) . . . . ?
C9 C10 N6 C11 97.3(8) . . . . ?
C9 C10 N6 Zn2 -24.9(8) . . . . ?
O6 Zn2 N6 C11 135.6(5) . . . . ?
N8 Zn2 N6 C11 -54.4(7) . . . . ?
N7 Zn2 N6 C11 16.5(5) . . . . ?
N5 Zn2 N6 C11 -127.0(5) . . . . ?
O6 Zn2 N6 C10 -99.7(6) . . . . ?
N8 Zn2 N6 C10 70.3(7) . . . . ?
N7 Zn2 N6 C10 141.1(6) . . . . ?
N5 Zn2 N6 C10 -2.3(5) . . . . ?
C10 N6 C11 C12 -163.4(7) . . . . ?
Zn2 N6 C11 C12 -41.3(8) . . . . ?
N6 C11 C12 N7 53.4(10) . . . . ?
C11 C12 N7 C13 77.8(9) . . . . ?
C11 C12 N7 Zn2 -37.6(8) . . . . ?
O6 Zn2 N7 C13 145.6(4) . . . . ?
N6 Zn2 N7 C13 -109.4(5) . . . . ?
N8 Zn2 N7 C13 28.3(5) . . . . ?
N5 Zn2 N7 C13 -39.5(7) . . . . ?
O6 Zn2 N7 C12 -93.2(5) . . . . ?
N6 Zn2 N7 C12 11.9(5) . . . . ?
N8 Zn2 N7 C12 149.6(6) . . . . ?
N5 Zn2 N7 C12 81.8(6) . . . . ?
C12 N7 C13 C14 -166.6(6) . . . . ?
Zn2 N7 C13 C14 -49.6(7) . . . . ?
N7 C13 C14 N8 52.3(8) . . . . ?
C13 C14 N8 C15 92.6(8) . . . . ?
C13 C14 N8 Zn2 -25.8(7) . . . . ?
O6 Zn2 N8 C14 -121.0(5) . . . . ?
N6 Zn2 N8 C14 69.8(6) . . . . ?
N7 Zn2 N8 C14 -1.3(5) . . . . ?
N5 Zn2 N8 C14 142.7(5) . . . . ?
O6 Zn2 N8 C15 116.6(5) . . . . ?
N6 Zn2 N8 C15 -52.6(6) . . . . ?
N7 Zn2 N8 C15 -123.7(5) . . . . ?
N5 Zn2 N8 C15 20.3(5) . . . . ?
C14 N8 C15 C16 -164.3(7) . . . . ?
Zn2 N8 C15 C16 -44.6(7) . . . . ?
C18 N5 C16 C15 -160.9(6) . . . . ?
C9 N5 C16 C15 76.8(8) . . . . ?
Zn2 N5 C16 C15 -32.7(7) . . . . ?
N8 C15 C16 N5 53.6(9) . . . . ?
C8 N1 C17 C19 50.7(8) . . . . ?
C1 N1 C17 C19 174.8(6) . . . . ?
Zn1 N1 C17 C19 -73.0(7) . . . . ?
C9 N5 C18 C20 174.2(6) . . . . ?
C16 N5 C18 C20 51.4(8) . . . . ?
Zn2 N5 C18 C20 -72.0(7) . . . . ?
N1 C17 C19 O1 -85.0(7) . . . . ?
N1 C17 C19 C20 160.3(6) . . . . ?
O1 C19 C20 O2 39.6(6) . . . . ?
C17 C19 C20 O2 159.2(6) . . . . ?
O1 C19 C20 C18 157.3(6) . . . . ?
C17 C19 C20 C18 -83.1(8) . . . . ?
N5 C18 C20 O2 -85.8(7) . . . . ?
N5 C18 C20 C19 162.1(6) . . . . ?
C17 C19 O1 C23 -148.2(6) . . . . ?
C20 C19 O1 C23 -25.0(7) . . . . ?
C19 C20 O2 C23 -41.0(6) . . . . ?
C18 C20 O2 C23 -162.2(6) . . . . ?
C20 O2 C23 O1 26.4(7) . . . . ?
C20 O2 C23 C21 -91.8(7) . . . . ?
C20 O2 C23 C22 143.5(6) . . . . ?
C19 O1 C23 O2 0.1(7) . . . . ?
C19 O1 C23 C21 121.1(6) . . . . ?
C19 O1 C23 C22 -115.0(7) . . . . ?
O4 N10 O3 Zn1 175.0(5) . . . . ?
O5 N10 O3 Zn1 -1.8(9) . . . . ?
N4 Zn1 O3 N10 129.2(5) . . . . ?
N2 Zn1 O3 N10 -56.9(6) . . . . ?
N3 Zn1 O3 N10 37.7(6) . . . . ?
N1 Zn1 O3 N10 -146.0(5) . . . . ?
O7 N11 O6 Zn2 174.1(5) . . . . ?
O8 N11 O6 Zn2 -5.3(8) . . . . ?
N6 Zn2 O6 N11 -60.7(5) . . . . ?
N8 Zn2 O6 N11 127.2(5) . . . . ?
N7 Zn2 O6 N11 30.3(6) . . . . ?
N5 Zn2 O6 N11 -146.5(5) . . . . ?
